data_1540851
loop_
_publ_author_name
'Wildner, M.'

_publ_section_title
;
 Crystal structures of Co3(SeO3)3.H2O and Ni3(SeO3)3.H2O, two new isotypic
 compounds
;
_journal_name_full
;
Monatshefte fuer Chemie und verwandte Teile anderer Wissenschaften (109,1978-)
;
_journal_page_first 585
_journal_page_last 594
_journal_volume 122
_journal_year 1991
_chemical_formula_sum 'H2 Ni3 O10 Se3'
_chemical_name_systematic 'Ni3 (Se O3)3 (H2 O)'
_space_group_IT_number 2
_symmetry_space_group_name_Hall '-P 1'
_symmetry_space_group_name_H-M 'P -1'
_cell_angle_alpha 69.5
_cell_angle_beta 62.5
_cell_angle_gamma 67.64
_cell_formula_units_Z 2
_cell_length_a 7.986
_cell_length_b 8.133
_cell_length_c 8.422
_cell_volume 438.447
_citation_journal_id_ASTM MOCMB7
_cod_data_source_file Wildner_MOCMB7_1991_1691.cif
_cod_data_source_block H2Ni3O10Se3
_cod_original_cell_volume 438.4467
_cod_database_code 1540851

loop_
_symmetry_equiv_pos_as_xyz
x,y,z
-x,-y,-z

loop_
_atom_site_label
_atom_site_type_symbol
_atom_site_fract_x
_atom_site_fract_y
_atom_site_fract_z
_atom_site_occupancy
_atom_site_U_iso_or_equiv
Ni4 Ni+2 0.71104 0.86555 0.38953 1 0.0
O1 O-2 0.302 0.7121 0.389 1 0.0
Ni1 Ni+2 0 0 0 1 0.0
O3 O-2 0.2082 0.8946 0.7614 1 0.0
Ni3 Ni+2 0.65333 0.03803 0.80011 1 0.0
O5 O-2 0.9454 0.7219 0.4514 1 0.0
Se1 Se+4 0.56618 0.23663 0.23661 1 0.0
O10 O-2 0.9157 0.8772 0.6838 1 0.0
O9 O-2 0.1933 0.8613 0.1246 1 0.0
O7 O-2 0.5984 0.8262 0.0245 1 0.0
O6 O-2 0.7098 0.5161 0.2416 1 0.0
Se3 Se+4 0.17593 0.66932 0.29727 1 0.0
O4 O-2 0.5379 0.9467 0.6696 1 0.0
Se2 Se+4 0.79828 0.66967 0.06025 1 0.0
Ni2 Ni+2 0.5 0.5 0.5 1 0.0
H1 H+1 0.039 0.845 0.684 1 0.0
O8 O-2 0.8638 0.7902 0.1435 1 0.0
O2 O-2 0.5504 0.6903 0.5616 1 0.0
H2 H+1 0.954 0.828 0.579 1 0.0
